data_7702854
loop_
_publ_author_name
'Baker, Robert J.'
'Farley, Robert D.'
'Jones, Cameron'
'Kloth, Marc'
'Murphy, Damien M.'

_publ_section_title
;
 The reactivity of diazabutadienes toward low oxidation state Group 13
 iodides and the synthesis of a new gallium(i) carbene analogue
;
_journal_issue 20
_journal_name_full 'Journal of the Chemical Society, Dalton Transactions'
_journal_page_first 3844
_journal_paper_doi 10.1039/b206605j
_journal_year 2002
_chemical_formula_sum 'C10 H20 Ga I2 N2'
_chemical_formula_weight 491.80
_space_group_IT_number 11
_space_group_name_Hall '-P 2yb'
_space_group_name_H-M_alt 'P 1 21/m 1'
_symmetry_cell_setting monoclinic
_symmetry_space_group_name_H-M 'P 1 21/m 1'
_atom_sites_solution_hydrogens geom
_atom_sites_solution_primary direct
_atom_sites_solution_secondary difmap
_audit_creation_method SHELXL-97
_cell_angle_alpha 90.00
_cell_angle_beta 107.95(3)
_cell_angle_gamma 90.00
_cell_formula_units_Z 2
_cell_length_a 7.6790(15)
_cell_length_b 10.583(2)
_cell_length_c 10.653(2)
_cell_measurement_temperature 150(2)
_cell_volume 823.6(3)
_computing_structure_refinement 'SHELXL-97 (Sheldrick, 1997)'
_computing_structure_solution 'SHELXS-97 (Sheldrick, 1990)'
_diffrn_ambient_temperature 150(2)
_diffrn_measured_fraction_theta_full 0.995
_diffrn_measured_fraction_theta_max 0.995
_diffrn_measurement_device_type 'Nonius Kappa CCD'
_diffrn_radiation_monochromator graphite
_diffrn_radiation_source 'fine-focus sealed tube'
_diffrn_radiation_type MoK\a
_diffrn_radiation_wavelength 0.71073
_diffrn_reflns_av_R_equivalents 0.0753
_diffrn_reflns_av_sigmaI/netI 0.0341
_diffrn_reflns_limit_h_max 9
_diffrn_reflns_limit_h_min -9
_diffrn_reflns_limit_k_max 13
_diffrn_reflns_limit_k_min -13
_diffrn_reflns_limit_l_max 13
_diffrn_reflns_limit_l_min -13
_diffrn_reflns_number 12390
_diffrn_reflns_theta_full 27.46
_diffrn_reflns_theta_max 27.46
_diffrn_reflns_theta_min 3.39
_exptl_absorpt_coefficient_mu 5.397
_exptl_absorpt_correction_T_max 0.15
_exptl_absorpt_correction_T_min 0.06
_exptl_absorpt_correction_type 'Sortav (Blessing)'
_exptl_crystal_colour red
_exptl_crystal_density_diffrn 1.983
_exptl_crystal_density_method 'not measured'
_exptl_crystal_description prism
_exptl_crystal_F_000 462
_exptl_crystal_size_max 0.30
_exptl_crystal_size_mid 0.30
_exptl_crystal_size_min 0.15
_refine_diff_density_max '1.793 (near I1)'
_refine_diff_density_min -0.825
_refine_diff_density_rms 0.163
_refine_ls_extinction_coef 0.0082(14)
_refine_ls_extinction_expression Fc^*^=kFc[1+0.001xFc^2^\l^3^/sin(2\q)]^-1/4^
_refine_ls_extinction_method SHELXL
_refine_ls_goodness_of_fit_ref 1.091
_refine_ls_hydrogen_treatment mixed
_refine_ls_matrix_type full
_refine_ls_number_parameters 87
_refine_ls_number_reflns 1973
_refine_ls_number_restraints 28
_refine_ls_restrained_S_all 1.111
_refine_ls_R_factor_all 0.0495
_refine_ls_R_factor_gt 0.0460
_refine_ls_shift/su_max 0.000
_refine_ls_shift/su_mean 0.000
_refine_ls_structure_factor_coef Fsqd
_refine_ls_weighting_details 'calc w=1/[\s^2^(Fo^2^)+(0.0666P)^2^+2.6855P] where P=(Fo^2^+2Fc^2^)/3'
_refine_ls_weighting_scheme calc
_refine_ls_wR_factor_gt 0.1252
_refine_ls_wR_factor_ref 0.1281
_reflns_number_gt 1805
_reflns_number_total 1973
_reflns_threshold_expression >2sigma(I)
_cod_data_source_file b206605j.txt
_cod_data_source_block compound8
_cod_original_sg_symbol_H-M P2(1)/m
_cod_database_code 7702854

loop_
_symmetry_equiv_pos_as_xyz
'x, y, z'
'-x, y+1/2, -z'
'-x, -y, -z'
'x, -y-1/2, z'

loop_
_atom_site_label
_atom_site_type_symbol
_atom_site_fract_x
_atom_site_fract_y
_atom_site_fract_z
_atom_site_U_iso_or_equiv
_atom_site_adp_type
_atom_site_occupancy
_atom_site_symmetry_multiplicity
_atom_site_calc_flag
_atom_site_refinement_flags
I1 I 0.20273(6) 0.55489(4) 0.21425(4) 0.0532(2) Uani 1 1 d .
Ga1 Ga 0.36931(10) 0.7500 0.17485(8) 0.0339(2) Uani 1 2 d S
N1 N 0.6321(8) 0.7500 0.2725(6) 0.0369(13) Uani 1 2 d S
N2 N 0.4375(8) 0.7500 0.0183(6) 0.0366(13) Uani 1 2 d S
C1 C 0.7239(10) 0.7500 0.1866(8) 0.0448(18) Uani 1 2 d S
H1 H 0.8512 0.7500 0.2148 0.054 Uiso 1 2 calc SR
C2 C 0.6224(11) 0.7500 0.0471(7) 0.0455(19) Uani 1 2 d S
H2 H 0.6800 0.7500 -0.0180 0.055 Uiso 1 2 calc SR
C3 C 0.7288(11) 0.7500 0.4177(7) 0.0430(17) Uani 1 2 d S
C4 C 0.5930(17) 0.7500 0.4924(12) 0.074(3) Uani 1 2 d SU
H4A H 0.6549 0.7338 0.5840 0.110 Uiso 0.50 1 calc PR
H4B H 0.5032 0.6854 0.4579 0.110 Uiso 0.50 1 calc PR
H4C H 0.5337 0.8308 0.4833 0.110 Uiso 0.50 1 calc PR
C5 C 0.8457(13) 0.8674(9) 0.4539(8) 0.079(2) Uani 1 1 d U
H5A H 0.9383 0.8659 0.4106 0.118 Uiso 1 1 calc R
H5B H 0.9027 0.8699 0.5477 0.118 Uiso 1 1 calc R
H5C H 0.7702 0.9409 0.4265 0.118 Uiso 1 1 calc R
C6 C 0.3182(11) 0.7500 -0.1205(7) 0.052(2) Uani 1 2 d SD
C7 C 0.1201(14) 0.7500 -0.1266(12) 0.070(3) Uani 1 2 d SDU
H7A H 0.0474 0.7154 -0.2095 0.106 Uiso 0.50 1 calc PR
H7B H 0.0815 0.8350 -0.1183 0.106 Uiso 0.50 1 calc PR
H7C H 0.1048 0.6996 -0.0558 0.106 Uiso 0.50 1 calc PR
C8 C 0.348(3) 0.8707(13) -0.185(2) 0.180(8) Uani 1 1 d DU
H8A H 0.3291 0.9413 -0.1338 0.271 Uiso 1 1 calc R
H8B H 0.2639 0.8753 -0.2723 0.271 Uiso 1 1 calc R
H8C H 0.4714 0.8728 -0.1888 0.271 Uiso 1 1 calc R

loop_
_atom_site_aniso_label
_atom_site_aniso_U_11
_atom_site_aniso_U_22
_atom_site_aniso_U_33
_atom_site_aniso_U_23
_atom_site_aniso_U_13
_atom_site_aniso_U_12
I1 0.0507(3) 0.0449(3) 0.0715(4) 0.00730(17) 0.0300(2) -0.00863(15)
Ga1 0.0249(4) 0.0360(4) 0.0422(4) 0.000 0.0126(3) 0.000
N1 0.028(3) 0.048(4) 0.034(3) 0.000 0.009(2) 0.000
N2 0.032(3) 0.048(4) 0.028(3) 0.000 0.006(2) 0.000
C1 0.027(3) 0.067(5) 0.039(4) 0.000 0.009(3) 0.000
C2 0.039(4) 0.070(6) 0.030(3) 0.000 0.013(3) 0.000
C3 0.037(4) 0.059(5) 0.030(3) 0.000 0.007(3) 0.000
C4 0.072(5) 0.091(5) 0.062(4) 0.000 0.027(4) 0.000
C5 0.090(4) 0.082(4) 0.060(3) -0.007(3) 0.019(3) -0.018(4)
C6 0.042(4) 0.083(7) 0.026(3) 0.000 0.006(3) 0.000
C7 0.062(4) 0.081(5) 0.062(4) 0.000 0.009(3) 0.000
C8 0.179(8) 0.181(8) 0.176(8) 0.014(4) 0.046(4) -0.010(4)

loop_
_atom_type_symbol
_atom_type_description
_atom_type_scat_dispersion_real
_atom_type_scat_dispersion_imag
_atom_type_scat_source
C C 0.0033 0.0016 'International Tables Vol C Tables 4.2.6.8 and 6.1.1.4'
H H 0.0000 0.0000 'International Tables Vol C Tables 4.2.6.8 and 6.1.1.4'
N N 0.0061 0.0033 'International Tables Vol C Tables 4.2.6.8 and 6.1.1.4'
Ga Ga 0.2307 1.6083 'International Tables Vol C Tables 4.2.6.8 and 6.1.1.4'
I I -0.4742 1.8119 'International Tables Vol C Tables 4.2.6.8 and 6.1.1.4'

loop_
_geom_angle_atom_site_label_1
_geom_angle_atom_site_label_2
_geom_angle_atom_site_label_3
_geom_angle
_geom_angle_site_symmetry_1
_geom_angle_site_symmetry_3
N2 Ga1 N1 87.1(3) . .
N2 Ga1 I1 115.89(8) . .
N1 Ga1 I1 113.66(9) . .
N2 Ga1 I1 115.89(8) . 4_575
N1 Ga1 I1 113.66(9) . 4_575
I1 Ga1 I1 109.33(4) . 4_575
C1 N1 C3 121.1(6) . .
C1 N1 Ga1 108.3(5) . .
C3 N1 Ga1 130.5(5) . .
C2 N2 C6 120.6(6) . .
C2 N2 Ga1 110.8(5) . .
C6 N2 Ga1 128.7(5) . .
N1 C1 C2 118.6(7) . .
N2 C2 C1 115.2(7) . .
C4 C3 N1 110.2(7) . .
C4 C3 C5 108.7(5) . .
N1 C3 C5 109.3(5) . .
C4 C3 C5 108.7(5) . 4_575
N1 C3 C5 109.3(5) . 4_575
C5 C3 C5 110.6(9) . 4_575
N2 C6 C8 108.7(9) . 4_575
N2 C6 C8 108.7(9) . .
C8 C6 C8 116.8(15) 4_575 .
N2 C6 C7 110.5(7) . .
C8 C6 C7 106.1(9) 4_575 .
C8 C6 C7 106.1(9) . .

loop_
_geom_bond_atom_site_label_1
_geom_bond_atom_site_label_2
_geom_bond_distance
_geom_bond_site_symmetry_2
I1 Ga1 2.5312(7) .
Ga1 N2 1.896(6) .
Ga1 N1 1.965(6) .
Ga1 I1 2.5312(7) 4_575
N1 C1 1.316(10) .
N1 C3 1.495(9) .
N2 C2 1.357(10) .
N2 C6 1.479(9) .
C1 C2 1.450(11) .
C3 C4 1.495(14) .
C3 C5 1.511(10) .
C3 C5 1.511(10) 4_575
C6 C8 1.500(13) 4_575
C6 C8 1.500(13) .
C6 C7 1.503(12) .
